data_1563661
loop_
_publ_author_name
'Gatimu, Alvin J.'
'Mizoguchi, Hiroshi'
'Sleight, Arthur W.'
'Subramanian, M.A.'

_publ_section_title
;
 Verwey-type transition within the Pb3Rh7&#x2212;xMnxO15 solid solution
;
_journal_issue 4
_journal_name_full 'Journal of Solid State Chemistry'
_journal_page_first 866
_journal_page_last 870
_journal_paper_doi 10.1016/j.jssc.2010.02.008
_journal_volume 183
_journal_year 2010
_chemical_formula_sum 'Mn2.26 O15 Pb3 Rh4.74'
_chemical_formula_weight 1473.65
_space_group_IT_number 193
_space_group_name_Hall '-P 6c 2'
_space_group_name_H-M_alt 'P 63/m c m'
_symmetry_cell_setting hexagonal
_symmetry_space_group_name_H-M 'P 63/m c m'
_atom_sites_solution_hydrogens geom
_atom_sites_solution_primary direct
_atom_sites_solution_secondary difmap
_audit_creation_method SHELXLTL
_cell_angle_alpha 90.00
_cell_angle_beta 90.00
_cell_angle_gamma 120.00
_cell_formula_units_Z 4
_cell_length_a 10.1523(11)
_cell_length_b 10.1523(11)
_cell_length_c 13.399(3)
_cell_measurement_reflns_used 2048
_cell_measurement_temperature 173(2)
_cell_measurement_theta_max 27.20
_cell_measurement_theta_min 2.32
_cell_volume 1196.0(3)
_computing_cell_refinement 'Bruker SAINT'
_computing_data_collection 'Bruker SMART'
_computing_data_reduction 'Bruker SAINT'
_computing_molecular_graphics 'Bruker SHELXTL'
_computing_publication_material 'Bruker SHELXTL'
_computing_structure_refinement 'Bruker SHELXTL'
_computing_structure_solution 'Bruker SHELXTL'
_diffrn_ambient_temperature 173(2)
_diffrn_measured_fraction_theta_full 1.000
_diffrn_measured_fraction_theta_max 1.000
_diffrn_measurement_device_type 'Bruker Apex CCD area detector'
_diffrn_measurement_method 'phi and omega scans'
_diffrn_radiation_monochromator graphite
_diffrn_radiation_source 'fine-focus sealed tube'
_diffrn_radiation_type MoK\a
_diffrn_radiation_wavelength 0.71073
_diffrn_reflns_av_R_equivalents 0.0649
_diffrn_reflns_av_sigmaI/netI 0.0214
_diffrn_reflns_limit_h_max 12
_diffrn_reflns_limit_h_min -12
_diffrn_reflns_limit_k_max 12
_diffrn_reflns_limit_k_min -12
_diffrn_reflns_limit_l_max 17
_diffrn_reflns_limit_l_min -17
_diffrn_reflns_number 12260
_diffrn_reflns_theta_full 26.98
_diffrn_reflns_theta_max 26.98
_diffrn_reflns_theta_min 2.32
_exptl_absorpt_coefficient_mu 50.812
_exptl_absorpt_correction_T_max 0.4297
_exptl_absorpt_correction_T_min 0.1855
_exptl_absorpt_correction_type multi-scan
_exptl_absorpt_process_details SADABS
_exptl_crystal_colour dark-blue
_exptl_crystal_density_diffrn 8.184
_exptl_crystal_density_meas 0
_exptl_crystal_density_method 'not measured'
_exptl_crystal_description block
_exptl_crystal_F_000 2543
_exptl_crystal_size_max 0.05
_exptl_crystal_size_mid 0.04
_exptl_crystal_size_min 0.02
_refine_diff_density_max 1.015
_refine_diff_density_min -1.018
_refine_diff_density_rms 0.248
_refine_ls_extinction_coef 0.00112(5)
_refine_ls_extinction_expression Fc^*^=kFc[1+0.001xFc^2^\l^3^/sin(2\q)]^-1/4^
_refine_ls_extinction_method SHELXL
_refine_ls_goodness_of_fit_ref 1.037
_refine_ls_hydrogen_treatment mixed
_refine_ls_matrix_type full
_refine_ls_number_parameters 59
_refine_ls_number_reflns 504
_refine_ls_number_restraints 4
_refine_ls_restrained_S_all 1.032
_refine_ls_R_factor_all 0.0183
_refine_ls_R_factor_gt 0.0163
_refine_ls_shift/su_max 0.000
_refine_ls_shift/su_mean 0.000
_refine_ls_structure_factor_coef Fsqd
_refine_ls_weighting_details 'calc w=1/[\s^2^(Fo^2^)+(0.0204P)^2^+1.8428P] where P=(Fo^2^+2Fc^2^)/3'
_refine_ls_weighting_scheme calc
_refine_ls_wR_factor_gt 0.0381
_refine_ls_wR_factor_ref 0.0390
_reflns_number_gt 477
_reflns_number_total 504
_reflns_threshold_expression >2sigma(I)
_cod_data_source_file JSSC-2010-183-866.cif
_cod_data_source_block masr30
_cod_original_sg_symbol_H-M P6(3)/mcm
_cod_database_code 1563661

loop_
_symmetry_equiv_pos_as_xyz
'x, y, z'
'-y, x-y, z'
'-x+y, -x, z'
'-x, -y, z+1/2'
'y, -x+y, z+1/2'
'x-y, x, z+1/2'
'y, x, -z+1/2'
'x-y, -y, -z+1/2'
'-x, -x+y, -z+1/2'
'-y, -x, -z'
'-x+y, y, -z'
'x, x-y, -z'
'-x, -y, -z'
'y, -x+y, -z'
'x-y, x, -z'
'x, y, -z-1/2'
'-y, x-y, -z-1/2'
'-x+y, -x, -z-1/2'
'-y, -x, z-1/2'
'-x+y, y, z-1/2'
'x, x-y, z-1/2'
'y, x, z'
'x-y, -y, z'
'-x, -x+y, z'

loop_
_atom_site_label
_atom_site_type_symbol
_atom_site_fract_x
_atom_site_fract_y
_atom_site_fract_z
_atom_site_U_iso_or_equiv
_atom_site_adp_type
_atom_site_occupancy
_atom_site_symmetry_multiplicity
_atom_site_calc_flag
_atom_site_refinement_flags
_atom_site_disorder_assembly
_atom_site_disorder_group
Pb1 Pb 0.0000 0.38948(4) 0.2500 0.00837(15) Uani 1 4 d S . .
Pb2 Pb 0.73872(4) 0.0000 0.2500 0.00665(14) Uani 1 4 d S . .
Rh1 Rh 0.6667 0.3333 0.14890(6) 0.0041(3) Uani 0.911(16) 3 d SP . .
Mn1 Mn 0.6667 0.3333 0.14890(6) 0.0041(3) Uani 0.09(3) 3 d SP . .
Rh2 Rh 0.66444(9) -0.16778(4) 0.0000 0.0035(3) Uani 0.548(15) 2 d SP . .
Mn2 Mn 0.66444(9) -0.16778(4) 0.0000 0.0035(3) Uani 0.45(2) 2 d SP . .
Rh3 Rh 0.0000 0.0000 0.0000 0.0040(7) Uani 0.47(2) 12 d SP . .
Mn3 Mn 0.0000 0.0000 0.0000 0.0040(7) Uani 0.53(3) 12 d SP . .
Rh4 Rh 0.5000 0.0000 0.0000 0.0037(4) Uani 0.649(16) 4 d SP . .
Mn4 Mn 0.5000 0.0000 0.0000 0.0037(4) Uani 0.35(3) 4 d SP . .
O1 O 0.6679(6) 0.0000 0.0763(5) 0.0081(13) Uani 1 2 d S . .
O2 O 0.8335(6) -0.1665(6) 0.0768(4) 0.0095(13) Uani 1 2 d S . .
O3 O 0.8423(4) 0.3326(5) 0.0819(3) 0.0073(9) Uani 1 1 d . . .
O4 O 0.6558(6) 0.1758(6) 0.2500 0.0022(11) Uani 1 2 d S . .

loop_
_atom_site_aniso_label
_atom_site_aniso_U_11
_atom_site_aniso_U_22
_atom_site_aniso_U_33
_atom_site_aniso_U_23
_atom_site_aniso_U_13
_atom_site_aniso_U_12
Pb1 0.0056(3) 0.00577(19) 0.0137(3) 0.000 0.000 0.00282(13)
Pb2 0.00595(19) 0.0063(2) 0.0078(2) 0.000 0.000 0.00317(11)
Rh1 0.0039(3) 0.0039(3) 0.0046(4) 0.000 0.000 0.00196(17)
Mn1 0.0039(3) 0.0039(3) 0.0046(4) 0.000 0.000 0.00196(17)
Rh2 0.0034(5) 0.0029(4) 0.0044(5) -0.0006(3) 0.000 0.0017(2)
Mn2 0.0034(5) 0.0029(4) 0.0044(5) -0.0006(3) 0.000 0.0017(2)
Rh3 0.0042(8) 0.0042(8) 0.0036(10) 0.000 0.000 0.0021(4)
Mn3 0.0042(8) 0.0042(8) 0.0036(10) 0.000 0.000 0.0021(4)
Rh4 0.0036(5) 0.0035(6) 0.0041(6) 0.000 -0.0001(4) 0.0018(3)
Mn4 0.0036(5) 0.0035(6) 0.0041(6) 0.000 -0.0001(4) 0.0018(3)
O1 0.010(2) 0.013(3) 0.003(3) 0.000 0.000(2) 0.0063(16)
O2 0.008(2) 0.008(2) 0.008(3) 0.001(2) 0.001(2) 0.000(2)
O3 0.006(2) 0.012(2) 0.005(2) 0.0000(17) -0.0013(17) 0.0056(17)
O4 -0.002(2) 0.003(3) 0.005(3) 0.000 0.000 -0.001(2)

loop_
_atom_type_symbol
_atom_type_description
_atom_type_scat_dispersion_real
_atom_type_scat_dispersion_imag
_atom_type_scat_source
O O 0.0106 0.0060 'International Tables Vol C Tables 4.2.6.8 and 6.1.1.4'
Mn Mn 0.3368 0.7283 'International Tables Vol C Tables 4.2.6.8 and 6.1.1.4'
Rh Rh -1.1178 0.9187 'International Tables Vol C Tables 4.2.6.8 and 6.1.1.4'
Pb Pb -3.3944 10.1111 'International Tables Vol C Tables 4.2.6.8 and 6.1.1.4'

loop_
_geom_angle_atom_site_label_1
_geom_angle_atom_site_label_2
_geom_angle_atom_site_label_3
_geom_angle
_geom_angle_site_symmetry_1
_geom_angle_site_symmetry_3
O4 Pb1 O4 80.9(3) 7 2
O4 Pb1 O3 66.24(10) 7 9_665
O4 Pb1 O3 105.96(11) 2 9_665
O4 Pb1 O3 105.96(11) 7 1_455
O4 Pb1 O3 66.24(10) 2 1_455
O3 Pb1 O3 170.36(18) 9_665 1_455
O4 Pb1 O3 66.24(10) 7 24_665
O4 Pb1 O3 105.96(11) 2 24_665
O3 Pb1 O3 116.12(17) 9_665 24_665
O3 Pb1 O3 62.97(17) 1_455 24_665
O4 Pb1 O3 105.96(11) 7 16_456
O4 Pb1 O3 66.24(10) 2 16_456
O3 Pb1 O3 62.97(17) 9_665 16_456
O3 Pb1 O3 116.12(17) 1_455 16_456
O3 Pb1 O3 170.36(18) 24_665 16_456
O4 Pb1 Rh1 107.86(12) 7 1_455
O4 Pb1 Rh1 36.28(10) 2 1_455
O3 Pb1 Rh1 139.16(9) 9_665 1_455
O3 Pb1 Rh1 35.74(9) 1_455 1_455
O3 Pb1 Rh1 94.82(9) 24_665 1_455
O3 Pb1 Rh1 82.00(9) 16_456 1_455
O4 Pb1 Mn1 107.86(12) 7 1_455
O4 Pb1 Mn1 36.28(10) 2 1_455
O3 Pb1 Mn1 139.16(9) 9_665 1_455
O3 Pb1 Mn1 35.74(9) 1_455 1_455
O3 Pb1 Mn1 94.82(9) 24_665 1_455
O3 Pb1 Mn1 82.00(9) 16_456 1_455
Rh1 Pb1 Mn1 0.0 1_455 1_455
O4 Pb1 Rh1 36.28(10) 7 7
O4 Pb1 Rh1 107.86(12) 2 7
O3 Pb1 Rh1 35.74(9) 9_665 7
O3 Pb1 Rh1 139.16(9) 1_455 7
O3 Pb1 Rh1 82.00(9) 24_665 7
O3 Pb1 Rh1 94.82(9) 16_456 7
Rh1 Pb1 Rh1 141.672(15) 1_455 7
Mn1 Pb1 Rh1 141.672(15) 1_455 7
O4 Pb1 Mn1 36.28(10) 7 7
O4 Pb1 Mn1 107.86(12) 2 7
O3 Pb1 Mn1 35.74(9) 9_665 7
O3 Pb1 Mn1 139.16(9) 1_455 7
O3 Pb1 Mn1 82.00(9) 24_665 7
O3 Pb1 Mn1 94.82(9) 16_456 7
Rh1 Pb1 Mn1 141.672(15) 1_455 7
Mn1 Pb1 Mn1 141.672(15) 1_455 7
Rh1 Pb1 Mn1 0.00(2) 7 7
O4 Pb1 Rh1 107.86(12) 7 16_456
O4 Pb1 Rh1 36.28(10) 2 16_456
O3 Pb1 Rh1 94.82(9) 9_665 16_456
O3 Pb1 Rh1 82.00(9) 1_455 16_456
O3 Pb1 Rh1 139.16(9) 24_665 16_456
O3 Pb1 Rh1 35.74(9) 16_456 16_456
Rh1 Pb1 Rh1 46.70(3) 1_455 16_456
Mn1 Pb1 Rh1 46.70(3) 1_455 16_456
Rh1 Pb1 Rh1 118.06(2) 7 16_456
Mn1 Pb1 Rh1 118.06(2) 7 16_456
O4 Pb1 Mn1 107.86(12) 7 16_456
O4 Pb1 Mn1 36.28(10) 2 16_456
O3 Pb1 Mn1 94.82(9) 9_665 16_456
O3 Pb1 Mn1 82.00(9) 1_455 16_456
O3 Pb1 Mn1 139.16(9) 24_665 16_456
O3 Pb1 Mn1 35.74(9) 16_456 16_456
Rh1 Pb1 Mn1 46.70(3) 1_455 16_456
Mn1 Pb1 Mn1 46.70(3) 1_455 16_456
Rh1 Pb1 Mn1 118.06(2) 7 16_456
Mn1 Pb1 Mn1 118.06(2) 7 16_456
Rh1 Pb1 Mn1 0.0 16_456 16_456
O4 Pb2 O4 83.4(3) 8 .
O4 Pb2 O1 77.27(10) 8 .
O4 Pb2 O1 77.27(10) . .
O4 Pb2 O1 77.27(10) 8 16_556
O4 Pb2 O1 77.27(10) . 16_556
O1 Pb2 O1 145.7(3) . 16_556
O4 Pb2 Pb1 142.88(13) 8 1_655
O4 Pb2 Pb1 59.44(13) . 1_655
O1 Pb2 Pb1 93.27(3) . 1_655
O1 Pb2 Pb1 93.27(3) 16_556 1_655
O4 Pb2 Pb1 59.44(13) 8 2_655
O4 Pb2 Pb1 142.88(13) . 2_655
O1 Pb2 Pb1 93.27(3) . 2_655
O1 Pb2 Pb1 93.27(3) 16_556 2_655
Pb1 Pb2 Pb1 157.680(17) 1_655 2_655
O4 Pb2 Pb1 41.72(13) 8 3
O4 Pb2 Pb1 41.72(13) . 3
O1 Pb2 Pb1 72.84(14) . 3
O1 Pb2 Pb1 72.84(14) 16_556 3
Pb1 Pb2 Pb1 101.160(8) 1_655 3
Pb1 Pb2 Pb1 101.160(8) 2_655 3
O3 Rh1 O3 101.41(14) . 3_665
O3 Rh1 O3 101.41(14) . 2_655
O3 Rh1 O3 101.41(14) 3_665 2_655
O3 Rh1 O4 89.64(17) . .
O3 Rh1 O4 85.77(16) 3_665 .
O3 Rh1 O4 165.22(16) 2_655 .
O3 Rh1 O4 85.77(16) . 2_655
O3 Rh1 O4 165.22(16) 3_665 2_655
O3 Rh1 O4 89.64(17) 2_655 2_655
O4 Rh1 O4 81.33(16) . 2_655
O3 Rh1 O4 165.22(16) . 3_665
O3 Rh1 O4 89.64(17) 3_665 3_665
O3 Rh1 O4 85.77(16) 2_655 3_665
O4 Rh1 O4 81.33(15) . 3_665
O4 Rh1 O4 81.33(15) 2_655 3_665
O3 Rh1 Rh1 116.67(11) . 16_556
O3 Rh1 Rh1 116.67(11) 3_665 16_556
O3 Rh1 Rh1 116.67(11) 2_655 16_556
O4 Rh1 Rh1 48.80(10) . 16_556
O4 Rh1 Rh1 48.80(10) 2_655 16_556
O4 Rh1 Rh1 48.80(10) 3_665 16_556
O3 Rh1 Mn1 116.67(11) . 16_556
O3 Rh1 Mn1 116.67(11) 3_665 16_556
O3 Rh1 Mn1 116.67(11) 2_655 16_556
O4 Rh1 Mn1 48.80(10) . 16_556
O4 Rh1 Mn1 48.80(10) 2_655 16_556
O4 Rh1 Mn1 48.80(10) 3_665 16_556
Rh1 Rh1 Mn1 0.0 16_556 16_556
O3 Rh1 Pb1 50.81(11) . 1_655
O3 Rh1 Pb1 134.19(12) 3_665 1_655
O3 Rh1 Pb1 117.94(12) 2_655 1_655
O4 Rh1 Pb1 62.10(14) . 1_655
O4 Rh1 Pb1 43.25(14) 2_655 1_655
O4 Rh1 Pb1 114.41(11) 3_665 1_655
Rh1 Rh1 Pb1 66.652(13) 16_556 1_655
Mn1 Rh1 Pb1 66.652(13) 16_556 1_655
O3 Rh1 Pb1 117.94(12) . 3
O3 Rh1 Pb1 50.81(11) 3_665 3
O3 Rh1 Pb1 134.19(12) 2_655 3
O4 Rh1 Pb1 43.25(14) . 3
O4 Rh1 Pb1 114.41(11) 2_655 3
O4 Rh1 Pb1 62.10(14) 3_665 3
Rh1 Rh1 Pb1 66.652(13) 16_556 3
Mn1 Rh1 Pb1 66.652(13) 16_556 3
Pb1 Rh1 Pb1 105.332(15) 1_655 3
O3 Rh1 Pb1 134.19(12) . 2_665
O3 Rh1 Pb1 117.94(12) 3_665 2_665
O3 Rh1 Pb1 50.81(11) 2_655 2_665
O4 Rh1 Pb1 114.41(11) . 2_665
O4 Rh1 Pb1 62.10(14) 2_655 2_665
O4 Rh1 Pb1 43.25(14) 3_665 2_665
Rh1 Rh1 Pb1 66.652(13) 16_556 2_665
Mn1 Rh1 Pb1 66.652(13) 16_556 2_665
Pb1 Rh1 Pb1 105.332(15) 1_655 2_665
Pb1 Rh1 Pb1 105.332(15) 3 2_665
O3 Rh2 O3 92.1(2) 15_545 23
O3 Rh2 O1 85.1(2) 15_545 .
O3 Rh2 O1 96.18(17) 23 .
O3 Rh2 O1 96.18(17) 15_545 15_545
O3 Rh2 O1 85.1(2) 23 15_545
O1 Rh2 O1 178.2(3) . 15_545
O3 Rh2 O2 175.8(2) 15_545 .
O3 Rh2 O2 92.1(2) 23 .
O1 Rh2 O2 94.8(2) . .
O1 Rh2 O2 83.91(17) 15_545 .
O3 Rh2 O2 92.1(2) 15_545 14_665
O3 Rh2 O2 175.8(2) 23 14_665
O1 Rh2 O2 83.91(17) . 14_665
O1 Rh2 O2 94.8(2) 15_545 14_665
O2 Rh2 O2 83.7(3) . 14_665
O3 Rh2 Mn4 92.87(12) 15_545 3_655
O3 Rh2 Mn4 42.52(12) 23 3_655
O1 Rh2 Mn4 138.63(13) . 3_655
O1 Rh2 Mn4 42.69(17) 15_545 3_655
O2 Rh2 Mn4 90.03(14) . 3_655
O2 Rh2 Mn4 137.44(12) 14_665 3_655
O3 Rh2 Rh4 92.87(12) 15_545 3_655
O3 Rh2 Rh4 42.52(12) 23 3_655
O1 Rh2 Rh4 138.63(13) . 3_655
O1 Rh2 Rh4 42.69(17) 15_545 3_655
O2 Rh2 Rh4 90.03(14) . 3_655
O2 Rh2 Rh4 137.44(12) 14_665 3_655
Mn4 Rh2 Rh4 0.0 3_655 3_655
O3 Rh2 Rh4 42.52(12) 15_545 .
O3 Rh2 Rh4 92.87(12) 23 .
O1 Rh2 Rh4 42.69(17) . .
O1 Rh2 Rh4 138.63(13) 15_545 .
O2 Rh2 Rh4 137.44(12) . .
O2 Rh2 Rh4 90.03(14) 14_665 .
Mn4 Rh2 Rh4 120.67(3) 3_655 .
Rh4 Rh2 Rh4 120.67(3) 3_655 .
O3 Rh2 Rh3 133.94(12) 15_545 1_655
O3 Rh2 Rh3 133.94(12) 23 1_655
O1 Rh2 Rh3 89.11(15) . 1_655
O1 Rh2 Rh3 89.11(15) 15_545 1_655
O2 Rh2 Rh3 41.87(16) . 1_655
O2 Rh2 Rh3 41.87(16) 14_665 1_655
Mn4 Rh2 Rh3 119.667(13) 3_655 1_655
Rh4 Rh2 Rh3 119.667(13) 3_655 1_655
Rh4 Rh2 Rh3 119.667(13) . 1_655
O3 Rh2 Mn3 133.94(12) 15_545 1_655
O3 Rh2 Mn3 133.94(12) 23 1_655
O1 Rh2 Mn3 89.11(15) . 1_655
O1 Rh2 Mn3 89.11(15) 15_545 1_655
O2 Rh2 Mn3 41.87(16) . 1_655
O2 Rh2 Mn3 41.87(16) 14_665 1_655
Mn4 Rh2 Mn3 119.667(13) 3_655 1_655
Rh4 Rh2 Mn3 119.667(13) 3_655 1_655
Rh4 Rh2 Mn3 119.667(13) . 1_655
Rh3 Rh2 Mn3 0.0 1_655 1_655
O2 Rh3 O2 84.6(2) 2_545 15_445
O2 Rh3 O2 180.0(3) 2_545 14_565
O2 Rh3 O2 95.4(2) 15_445 14_565
O2 Rh3 O2 95.4(2) 2_545 3_665
O2 Rh3 O2 180.0(3) 15_445 3_665
O2 Rh3 O2 84.6(2) 14_565 3_665
O2 Rh3 O2 95.4(2) 2_545 1_455
O2 Rh3 O2 84.6(2) 15_445 1_455
O2 Rh3 O2 84.6(2) 14_565 1_455
O2 Rh3 O2 95.4(2) 3_665 1_455
O2 Rh3 O2 84.6(2) 2_545 13_655
O2 Rh3 O2 95.4(2) 15_445 13_655
O2 Rh3 O2 95.4(2) 14_565 13_655
O2 Rh3 O2 84.6(2) 3_665 13_655
O2 Rh3 O2 180.0(7) 1_455 13_655
O2 Rh3 Rh2 42.30(11) 2_545 13_655
O2 Rh3 Rh2 90.0 15_445 13_655
O2 Rh3 Rh2 137.70(11) 14_565 13_655
O2 Rh3 Rh2 90.0 3_665 13_655
O2 Rh3 Rh2 137.70(11) 1_455 13_655
O2 Rh3 Rh2 42.30(11) 13_655 13_655
O2 Rh3 Mn2 137.70(11) 2_545 1_455
O2 Rh3 Mn2 90.0 15_445 1_455
O2 Rh3 Mn2 42.30(11) 14_565 1_455
O2 Rh3 Mn2 90.0 3_665 1_455
O2 Rh3 Mn2 42.30(11) 1_455 1_455
O2 Rh3 Mn2 137.70(11) 13_655 1_455
Rh2 Rh3 Mn2 180.000(17) 13_655 1_455
O2 Rh3 Mn2 42.30(11) 2_545 13_655
O2 Rh3 Mn2 90.0 15_445 13_655
O2 Rh3 Mn2 137.70(11) 14_565 13_655
O2 Rh3 Mn2 90.0 3_665 13_655
O2 Rh3 Mn2 137.70(11) 1_455 13_655
O2 Rh3 Mn2 42.30(11) 13_655 13_655
Rh2 Rh3 Mn2 0.00(3) 13_655 13_655
Mn2 Rh3 Mn2 180.000(17) 1_455 13_655
O2 Rh3 Rh2 137.70(11) 2_545 1_455
O2 Rh3 Rh2 90.0 15_445 1_455
O2 Rh3 Rh2 42.30(11) 14_565 1_455
O2 Rh3 Rh2 90.0 3_665 1_455
O2 Rh3 Rh2 42.30(11) 1_455 1_455
O2 Rh3 Rh2 137.70(11) 13_655 1_455
Rh2 Rh3 Rh2 180.000(17) 13_655 1_455
Mn2 Rh3 Rh2 0.0 1_455 1_455
Mn2 Rh3 Rh2 180.000(17) 13_655 1_455
O2 Rh3 Rh2 90.0 2_545 15_445
O2 Rh3 Rh2 42.30(11) 15_445 15_445
O2 Rh3 Rh2 90.0 14_565 15_445
O2 Rh3 Rh2 137.70(11) 3_665 15_445
O2 Rh3 Rh2 42.30(11) 1_455 15_445
O2 Rh3 Rh2 137.70(11) 13_655 15_445
Rh2 Rh3 Rh2 120.0 13_655 15_445
Mn2 Rh3 Rh2 60.0 1_455 15_445
Mn2 Rh3 Rh2 120.0 13_655 15_445
Rh2 Rh3 Rh2 60.0 1_455 15_445
O2 Rh3 Mn2 90.0 2_545 3_665
O2 Rh3 Mn2 137.70(11) 15_445 3_665
O2 Rh3 Mn2 90.0 14_565 3_665
O2 Rh3 Mn2 42.30(11) 3_665 3_665
O2 Rh3 Mn2 137.70(11) 1_455 3_665
O2 Rh3 Mn2 42.30(11) 13_655 3_665
Rh2 Rh3 Mn2 60.0 13_655 3_665
Mn2 Rh3 Mn2 120.0 1_455 3_665
Mn2 Rh3 Mn2 60.0 13_655 3_665
Rh2 Rh3 Mn2 120.0 1_455 3_665
Rh2 Rh3 Mn2 180.0 15_445 3_665
O3 Rh4 O3 88.7(2) 15_545 10_665
O3 Rh4 O3 180.0(3) 15_545 3_665
O3 Rh4 O3 91.3(2) 10_665 3_665
O3 Rh4 O3 91.3(2) 15_545 22_545
O3 Rh4 O3 180.0(5) 10_665 22_545
O3 Rh4 O3 88.7(2) 3_665 22_545
O3 Rh4 O1 84.02(16) 15_545 .
O3 Rh4 O1 84.02(16) 10_665 .
O3 Rh4 O1 95.98(16) 3_665 .
O3 Rh4 O1 95.98(16) 22_545 .
O3 Rh4 O1 95.98(16) 15_545 13_655
O3 Rh4 O1 95.98(16) 10_665 13_655
O3 Rh4 O1 84.02(16) 3_665 13_655
O3 Rh4 O1 84.02(16) 22_545 13_655
O1 Rh4 O1 180.0(3) . 13_655
O3 Rh4 Rh2 92.19(11) 15_545 2_545
O3 Rh4 Rh2 138.09(12) 10_665 2_545
O3 Rh4 Rh2 87.81(11) 3_665 2_545
O3 Rh4 Rh2 41.91(12) 22_545 2_545
O1 Rh4 Rh2 137.74(12) . 2_545
O1 Rh4 Rh2 42.26(12) 13_655 2_545
O3 Rh4 Rh2 87.81(11) 15_545 14_665
O3 Rh4 Rh2 41.91(12) 10_665 14_665
O3 Rh4 Rh2 92.19(11) 3_665 14_665
O3 Rh4 Rh2 138.09(12) 22_545 14_665
O1 Rh4 Rh2 42.26(12) . 14_665
O1 Rh4 Rh2 137.74(12) 13_655 14_665
Rh2 Rh4 Rh2 180.000(9) 2_545 14_665
O3 Rh4 Mn2 92.19(11) 15_545 2_545
O3 Rh4 Mn2 138.09(12) 10_665 2_545
O3 Rh4 Mn2 87.81(11) 3_665 2_545
O3 Rh4 Mn2 41.91(12) 22_545 2_545
O1 Rh4 Mn2 137.74(12) . 2_545
O1 Rh4 Mn2 42.26(12) 13_655 2_545
Rh2 Rh4 Mn2 0.00(3) 2_545 2_545
Rh2 Rh4 Mn2 180.000(9) 14_665 2_545
O3 Rh4 Mn2 87.81(11) 15_545 14_665
O3 Rh4 Mn2 41.91(12) 10_665 14_665
O3 Rh4 Mn2 92.19(11) 3_665 14_665
O3 Rh4 Mn2 138.09(12) 22_545 14_665
O1 Rh4 Mn2 42.26(12) . 14_665
O1 Rh4 Mn2 137.74(12) 13_655 14_665
Rh2 Rh4 Mn2 180.000(9) 2_545 14_665
Rh2 Rh4 Mn2 0.000(9) 14_665 14_665
Mn2 Rh4 Mn2 180.000(9) 2_545 14_665
O3 Rh4 Rh2 138.09(12) 15_545 13_655
O3 Rh4 Rh2 92.19(11) 10_665 13_655
O3 Rh4 Rh2 41.91(12) 3_665 13_655
O3 Rh4 Rh2 87.81(11) 22_545 13_655
O1 Rh4 Rh2 137.74(12) . 13_655
O1 Rh4 Rh2 42.26(12) 13_655 13_655
Rh2 Rh4 Rh2 60.67(3) 2_545 13_655
Rh2 Rh4 Rh2 119.33(3) 14_665 13_655
Mn2 Rh4 Rh2 60.67(3) 2_545 13_655
Mn2 Rh4 Rh2 119.33(3) 14_665 13_655
O3 Rh4 Mn2 138.09(12) 15_545 13_655
O3 Rh4 Mn2 92.19(11) 10_665 13_655
O3 Rh4 Mn2 41.91(12) 3_665 13_655
O3 Rh4 Mn2 87.81(11) 22_545 13_655
O1 Rh4 Mn2 137.74(12) . 13_655
O1 Rh4 Mn2 42.26(12) 13_655 13_655
Rh2 Rh4 Mn2 60.67(3) 2_545 13_655
Rh2 Rh4 Mn2 119.33(3) 14_665 13_655
Mn2 Rh4 Mn2 60.67(3) 2_545 13_655
Mn2 Rh4 Mn2 119.33(3) 14_665 13_655
Rh2 Rh4 Mn2 0.000(18) 13_655 13_655
Rh2 O1 Mn2 96.9(3) . 14_665
Rh2 O1 Rh2 96.9(3) . 14_665
Mn2 O1 Rh2 0.0 14_665 14_665
Rh2 O1 Rh4 95.1(2) . .
Mn2 O1 Rh4 95.1(2) 14_665 .
Rh2 O1 Rh4 95.1(2) 14_665 .
Rh2 O1 Pb2 111.9(2) . .
Mn2 O1 Pb2 111.9(2) 14_665 .
Rh2 O1 Pb2 111.9(2) 14_665 .
Rh4 O1 Pb2 138.1(3) . .
Mn3 O2 Rh3 0.0 1_655 1_655
Mn3 O2 Mn2 95.8(2) 1_655 15_545
Rh3 O2 Mn2 95.8(2) 1_655 15_545
Mn3 O2 Rh2 95.8(2) 1_655 15_545
Rh3 O2 Rh2 95.8(2) 1_655 15_545
Mn2 O2 Rh2 0.000(3) 15_545 15_545
Mn3 O2 Rh2 95.8(2) 1_655 .
Rh3 O2 Rh2 95.8(2) 1_655 .
Mn2 O2 Rh2 95.3(2) 15_545 .
Rh2 O2 Rh2 95.3(2) 15_545 .
Mn2 O3 Rh2 0.000(15) 14_665 14_665
Mn2 O3 Mn4 95.57(17) 14_665 2_655
Rh2 O3 Mn4 95.57(17) 14_665 2_655
Mn2 O3 Rh4 95.57(17) 14_665 2_655
Rh2 O3 Rh4 95.57(17) 14_665 2_655
Mn4 O3 Rh4 0.0 2_655 2_655
Mn2 O3 Rh1 126.0(2) 14_665 .
Rh2 O3 Rh1 126.0(2) 14_665 .
Mn4 O3 Rh1 125.8(2) 2_655 .
Rh4 O3 Rh1 125.8(2) 2_655 .
Mn2 O3 Pb1 115.42(17) 14_665 1_655
Rh2 O3 Pb1 115.42(17) 14_665 1_655
Mn4 O3 Pb1 98.19(15) 2_655 1_655
Rh4 O3 Pb1 98.19(15) 2_655 1_655
Rh1 O3 Pb1 93.45(15) . 1_655
Mn1 O4 Rh1 0.00(3) 16_556 16_556
Mn1 O4 Rh1 82.4(2) 16_556 .
Rh1 O4 Rh1 82.4(2) 16_556 .
Mn1 O4 Pb2 134.32(14) 16_556 .
Rh1 O4 Pb2 134.32(14) 16_556 .
Rh1 O4 Pb2 134.32(14) . .
Mn1 O4 Pb1 100.48(18) 16_556 3
Rh1 O4 Pb1 100.48(18) 16_556 3
Rh1 O4 Pb1 100.48(18) . 3
Pb2 O4 Pb1 97.8(2) . 3

loop_
_geom_bond_atom_site_label_1
_geom_bond_atom_site_label_2
_geom_bond_distance
_geom_bond_site_symmetry_2
Pb1 O4 2.382(5) 7
Pb1 O4 2.382(5) 2
Pb1 O3 2.654(4) 9_665
Pb1 O3 2.654(4) 1_455
Pb1 O3 2.654(4) 24_665
Pb1 O3 2.654(4) 16_456
Pb1 Rh1 3.4181(5) 1_455
Pb1 Mn1 3.4181(5) 1_455
Pb1 Rh1 3.4181(5) 7
Pb1 Mn1 3.4181(5) 7
Pb1 Rh1 3.4180(5) 16_456
Pb1 Mn1 3.4180(5) 16_456
Pb2 O4 2.322(6) 8
Pb2 O4 2.322(6) .
Pb2 O1 2.435(6) .
Pb2 O1 2.435(6) 16_556
Pb2 Pb1 3.4903(5) 1_655
Pb2 Pb1 3.4903(5) 2_655
Pb2 Pb1 3.5456(7) 3
Rh1 O3 2.000(4) .
Rh1 O3 2.000(4) 3_665
Rh1 O3 2.000(4) 2_655
Rh1 O4 2.057(4) .
Rh1 O4 2.057(4) 2_655
Rh1 O4 2.057(4) 3_665
Rh1 Rh1 2.7092(17) 16_556
Rh1 Mn1 2.7092(17) 16_556
Rh1 Pb1 3.4181(5) 1_655
Rh1 Pb1 3.4181(5) 3
Rh1 Pb1 3.4181(5) 2_665
Rh2 O3 1.960(4) 15_545
Rh2 O3 1.960(4) 23
Rh2 O1 1.972(4) .
Rh2 O1 1.972(4) 15_545
Rh2 O2 1.996(4) .
Rh2 O2 1.996(4) 14_665
Rh2 Mn4 2.9210(5) 3_655
Rh2 Rh4 2.9210(5) 3_655
Rh2 Rh4 2.9210(5) .
Rh2 Rh3 2.9503(8) 1_655
Rh2 Mn3 2.9503(8) 1_655
Rh3 O2 1.979(6) 2_545
Rh3 O2 1.979(6) 15_445
Rh3 O2 1.979(6) 14_565
Rh3 O2 1.979(6) 3_665
Rh3 O2 1.979(6) 1_455
Rh3 O2 1.979(6) 13_655
Rh3 Rh2 2.9503(8) 13_655
Rh3 Mn2 2.9503(8) 1_455
Rh3 Mn2 2.9503(8) 13_655
Rh3 Rh2 2.9503(8) 1_455
Rh3 Rh2 2.9503(8) 15_445
Rh3 Mn2 2.9503(8) 3_665
Rh4 O3 1.984(4) 15_545
Rh4 O3 1.984(4) 10_665
Rh4 O3 1.984(4) 3_665
Rh4 O3 1.984(4) 22_545
Rh4 O1 1.988(6) .
Rh4 O1 1.988(6) 13_655
Rh4 Rh2 2.9210(5) 2_545
Rh4 Rh2 2.9210(5) 14_665
Rh4 Mn2 2.9210(5) 2_545
Rh4 Mn2 2.9210(5) 14_665
Rh4 Rh2 2.9210(5) 13_655
Rh4 Mn2 2.9210(5) 13_655
O1 Mn2 1.972(4) 14_665
O1 Rh2 1.972(4) 14_665
O2 Mn3 1.979(6) 1_655
O2 Rh3 1.979(6) 1_655
O2 Mn2 1.996(4) 15_545
O2 Rh2 1.996(4) 15_545
O3 Mn2 1.960(4) 14_665
O3 Rh2 1.960(4) 14_665
O3 Mn4 1.984(4) 2_655
O3 Rh4 1.984(4) 2_655
O3 Pb1 2.654(4) 1_655
O4 Mn1 2.057(4) 16_556
O4 Rh1 2.057(4) 16_556
O4 Pb1 2.382(5) 3
